data_1503285
loop_
_publ_author_name
'Miao, Lei'
'Haque, Imranul'
'Manzoni, Maria R.'
'Tham, Weng Siong'
'Chemler, Sherry R.'

_publ_section_title
;
 Diastereo- and enantioselective copper-catalyzed intramolecular
 carboamination of alkenes for the synthesis of
 hexahydro-1H-benz[f]indoles.
;
_journal_issue 21
_journal_name_full 'Organic letters'
_journal_page_first 4739
_journal_page_last 4741
_journal_paper_doi 10.1021/ol102233g
_journal_volume 12
_journal_year 2010
_chemical_formula_moiety 'C13 H17 N O2 S'
_chemical_formula_sum 'C13 H17 N O2 S'
_chemical_formula_weight 251.34
_chemical_name_systematic
; 
 ? 
;
_space_group_IT_number 14
_symmetry_cell_setting monoclinic
_symmetry_space_group_name_Hall '-P 2ybc'
_symmetry_space_group_name_H-M 'P 1 21/c 1'
_atom_sites_solution_hydrogens difmap
_atom_sites_solution_primary direct
_atom_sites_solution_secondary difmap
_audit_creation_method SHELXL-97
_cell_angle_alpha 90.00
_cell_angle_beta 91.0530(10)
_cell_angle_gamma 90.00
_cell_formula_units_Z 4
_cell_length_a 11.3043(4)
_cell_length_b 10.2934(3)
_cell_length_c 10.2398(3)
_cell_measurement_reflns_used 6287
_cell_measurement_temperature 90(2)
_cell_measurement_theta_max 28.23
_cell_measurement_theta_min 2.68
_cell_volume 1191.30(6)
_computing_cell_refinement 'APEX2 (Bruker, 2004)'
_computing_data_collection 'APEX2 (Bruker, 2004)'
_computing_data_reduction 'SAINT-Plus (Bruker, 2004)'
_computing_molecular_graphics 'Bruker SHELXTL'
_computing_publication_material 'Bruker SHELXTL'
_computing_structure_refinement 'SHELXL-97 (Sheldrick, 1997)'
_computing_structure_solution 'SHELXS-97 (Sheldrick, 1990)'
_diffrn_ambient_temperature 90(2)
_diffrn_measured_fraction_theta_full 0.996
_diffrn_measured_fraction_theta_max 0.996
_diffrn_measurement_device_type 'Bruker SMART APEX2'
_diffrn_measurement_method 'omega scan'
_diffrn_radiation_monochromator graphite
_diffrn_radiation_source 'rotating anode'
_diffrn_radiation_type MoK\a
_diffrn_radiation_wavelength 0.71073
_diffrn_reflns_av_R_equivalents 0.0227
_diffrn_reflns_av_sigmaI/netI 0.0192
_diffrn_reflns_limit_h_max 15
_diffrn_reflns_limit_h_min -14
_diffrn_reflns_limit_k_max 12
_diffrn_reflns_limit_k_min -13
_diffrn_reflns_limit_l_max 13
_diffrn_reflns_limit_l_min -13
_diffrn_reflns_number 13984
_diffrn_reflns_theta_full 28.27
_diffrn_reflns_theta_max 28.27
_diffrn_reflns_theta_min 1.80
_diffrn_standards_decay_% 'not measured'
_diffrn_standards_interval_count 'not measured'
_diffrn_standards_number 0
_exptl_absorpt_coefficient_mu 0.261
_exptl_absorpt_correction_T_max 0.967
_exptl_absorpt_correction_T_min 0.954
_exptl_absorpt_correction_type multi-scan
_exptl_absorpt_process_details '(SADABS v2.10; Sheldrick, 1996)'
_exptl_crystal_colour colorless
_exptl_crystal_density_diffrn 1.401
_exptl_crystal_density_meas ?
_exptl_crystal_density_method 'not measured'
_exptl_crystal_description needle
_exptl_crystal_F_000 536
_exptl_crystal_size_max 0.3
_exptl_crystal_size_mid 0.15
_exptl_crystal_size_min 0.13
_refine_diff_density_max 0.466
_refine_diff_density_min -0.412
_refine_diff_density_rms 0.052
_refine_ls_extinction_method none
_refine_ls_goodness_of_fit_ref 1.071
_refine_ls_hydrogen_treatment constr
_refine_ls_matrix_type full
_refine_ls_number_parameters 155
_refine_ls_number_reflns 2947
_refine_ls_number_restraints 0
_refine_ls_restrained_S_all 1.071
_refine_ls_R_factor_all 0.0419
_refine_ls_R_factor_gt 0.0313
_refine_ls_shift/su_max 0.000
_refine_ls_shift/su_mean 0.000
_refine_ls_structure_factor_coef Fsqd
_refine_ls_weighting_details 'calc w=1/[\s^2^(Fo^2^)+(0.0391P)^2^+0.6766P] where P=(Fo^2^+2Fc^2^)/3'
_refine_ls_weighting_scheme calc
_refine_ls_wR_factor_gt 0.0794
_refine_ls_wR_factor_ref 0.0866
_reflns_number_gt 2507
_reflns_number_total 2947
_reflns_threshold_expression >2sigma(I)
_cod_data_source_file ol102233g_si_003.cif
_cod_data_source_block MRMV
_cod_depositor_comments
;
The following automatic conversions were performed:

'_exptl_crystal_density_meas' value 'not measured' was changed to '?'
- the value is perceived as not measured.

Automatic conversion script
Id: cif_fix_values 3008 2015-01-20 13:52:24Z robertas 
;
_cod_original_sg_symbol_H-M 'P 21/c'
_cod_database_code 1503285

loop_
_symmetry_equiv_pos_as_xyz
'x, y, z'
'-x, y+1/2, -z+1/2'
'-x, -y, -z'
'x, -y-1/2, z-1/2'

loop_
_atom_site_label
_atom_site_type_symbol
_atom_site_fract_x
_atom_site_fract_y
_atom_site_fract_z
_atom_site_U_iso_or_equiv
_atom_site_adp_type
_atom_site_occupancy
_atom_site_symmetry_multiplicity
_atom_site_calc_flag
_atom_site_refinement_flags
C1 C 0.19139(11) 0.80446(13) 0.91747(13) 0.0146(3) Uani 1 1 d .
H1 H 0.1971 0.7587 0.8316 0.018 Uiso 1 1 calc R
C2 C 0.08355(12) 0.75755(14) 0.98875(13) 0.0170(3) Uani 1 1 d .
H2A H 0.0830 0.7950 1.0778 0.020 Uiso 1 1 calc R
H2B H 0.0857 0.6617 0.9967 0.020 Uiso 1 1 calc R
C3 C -0.02754(12) 0.79878(13) 0.91359(12) 0.0150(3) Uani 1 1 d .
C4 C -0.13279(12) 0.73192(14) 0.93560(13) 0.0181(3) Uani 1 1 d .
H4 H -0.1334 0.6642 0.9986 0.022 Uiso 1 1 calc R
C5 C -0.23641(13) 0.76213(15) 0.86757(14) 0.0212(3) Uani 1 1 d .
H5 H -0.3074 0.7161 0.8844 0.025 Uiso 1 1 calc R
C6 C -0.23537(13) 0.86048(15) 0.77439(14) 0.0219(3) Uani 1 1 d .
H6 H -0.3052 0.8805 0.7253 0.026 Uiso 1 1 calc R
C7 C -0.13190(13) 0.92917(14) 0.75354(13) 0.0197(3) Uani 1 1 d .
H7 H -0.1323 0.9976 0.6913 0.024 Uiso 1 1 calc R
C8 C -0.02685(12) 0.90013(13) 0.82189(12) 0.0158(3) Uani 1 1 d .
C9 C 0.08442(12) 0.97746(14) 0.79389(13) 0.0175(3) Uani 1 1 d .
H9A H 0.1132 0.9541 0.7062 0.021 Uiso 1 1 calc R
H9B H 0.0654 1.0713 0.7935 0.021 Uiso 1 1 calc R
C10 C 0.18119(12) 0.95102(13) 0.89527(13) 0.0172(3) Uani 1 1 d .
H10 H 0.1577 0.9923 0.9793 0.021 Uiso 1 1 calc R
C11 C 0.30764(12) 0.99108(14) 0.86736(14) 0.0194(3) Uani 1 1 d .
H11A H 0.3191 1.0857 0.8798 0.023 Uiso 1 1 calc R
H11B H 0.3299 0.9672 0.7774 0.023 Uiso 1 1 calc R
C12 C 0.37815(12) 0.91328(14) 0.96856(14) 0.0195(3) Uani 1 1 d .
H12A H 0.4571 0.8904 0.9353 0.023 Uiso 1 1 calc R
H12B H 0.3885 0.9634 1.0505 0.023 Uiso 1 1 calc R
C13 C 0.42845(12) 0.63400(14) 0.82799(13) 0.0190(3) Uani 1 1 d .
H13A H 0.4748 0.5537 0.8239 0.028 Uiso 1 1 calc R
H13B H 0.4786 0.7079 0.8050 0.028 Uiso 1 1 calc R
H13C H 0.3613 0.6287 0.7663 0.028 Uiso 1 1 calc R
N1 N 0.30587(10) 0.79344(11) 0.99100(11) 0.0157(2) Uani 1 1 d .
O1 O 0.47649(9) 0.66694(10) 1.07493(10) 0.0204(2) Uani 1 1 d .
O2 O 0.29001(9) 0.55521(9) 1.01148(9) 0.0177(2) Uani 1 1 d .
S1 S 0.37560(3) 0.65515(3) 0.98805(3) 0.01430(10) Uani 1 1 d .

loop_
_atom_site_aniso_label
_atom_site_aniso_U_11
_atom_site_aniso_U_22
_atom_site_aniso_U_33
_atom_site_aniso_U_23
_atom_site_aniso_U_13
_atom_site_aniso_U_12
C1 0.0138(6) 0.0145(6) 0.0154(6) 0.0006(5) -0.0005(5) 0.0012(5)
C2 0.0153(6) 0.0187(7) 0.0170(6) 0.0037(5) 0.0008(5) 0.0011(5)
C3 0.0156(6) 0.0165(6) 0.0129(6) -0.0019(5) 0.0007(5) 0.0029(5)
C4 0.0193(7) 0.0170(6) 0.0181(6) -0.0011(5) 0.0025(5) 0.0003(5)
C5 0.0167(7) 0.0236(7) 0.0234(7) -0.0054(6) 0.0003(5) -0.0008(6)
C6 0.0183(7) 0.0267(8) 0.0205(6) -0.0044(6) -0.0045(5) 0.0057(6)
C7 0.0237(7) 0.0205(7) 0.0148(6) -0.0003(5) -0.0012(5) 0.0055(6)
C8 0.0182(6) 0.0161(6) 0.0130(6) -0.0020(5) 0.0014(5) 0.0015(5)
C9 0.0206(7) 0.0165(6) 0.0154(6) 0.0033(5) 0.0012(5) 0.0009(5)
C10 0.0204(7) 0.0147(6) 0.0165(6) 0.0004(5) 0.0020(5) -0.0001(5)
C11 0.0221(7) 0.0162(7) 0.0198(6) 0.0004(5) 0.0004(5) -0.0028(6)
C12 0.0175(7) 0.0155(7) 0.0253(7) 0.0000(5) -0.0001(5) -0.0043(5)
C13 0.0187(7) 0.0227(7) 0.0156(6) 0.0004(5) 0.0033(5) 0.0028(5)
N1 0.0131(5) 0.0137(5) 0.0203(6) -0.0001(4) -0.0014(4) -0.0008(4)
O1 0.0177(5) 0.0234(5) 0.0199(5) -0.0009(4) -0.0046(4) 0.0026(4)
O2 0.0190(5) 0.0145(5) 0.0196(5) 0.0022(4) 0.0011(4) -0.0006(4)
S1 0.01408(17) 0.01524(17) 0.01355(15) 0.00046(11) -0.00034(11) 0.00109(12)

loop_
_atom_type_symbol
_atom_type_description
_atom_type_scat_dispersion_real
_atom_type_scat_dispersion_imag
_atom_type_scat_source
C C 0.0033 0.0016 'International Tables Vol C Tables 4.2.6.8 and 6.1.1.4'
H H 0.0000 0.0000 'International Tables Vol C Tables 4.2.6.8 and 6.1.1.4'
N N 0.0061 0.0033 'International Tables Vol C Tables 4.2.6.8 and 6.1.1.4'
O O 0.0106 0.0060 'International Tables Vol C Tables 4.2.6.8 and 6.1.1.4'
S S 0.1246 0.1234 'International Tables Vol C Tables 4.2.6.8 and 6.1.1.4'

loop_
_geom_angle_atom_site_label_1
_geom_angle_atom_site_label_2
_geom_angle_atom_site_label_3
_geom_angle
N1 C1 C2 115.63(11)
N1 C1 C10 102.27(10)
C2 C1 C10 109.12(11)
N1 C1 H1 109.8
C2 C1 H1 109.8
C10 C1 H1 109.8
C1 C2 C3 109.40(11)
C1 C2 H2A 109.8
C3 C2 H2A 109.8
C1 C2 H2B 109.8
C3 C2 H2B 109.8
H2A C2 H2B 108.2
C4 C3 C8 119.31(12)
C4 C3 C2 118.61(12)
C8 C3 C2 122.08(12)
C5 C4 C3 121.51(13)
C5 C4 H4 119.2
C3 C4 H4 119.2
C4 C5 C6 119.33(14)
C4 C5 H5 120.3
C6 C5 H5 120.3
C7 C6 C5 119.63(13)
C7 C6 H6 120.2
C5 C6 H6 120.2
C6 C7 C8 121.63(13)
C6 C7 H7 119.2
C8 C7 H7 119.2
C7 C8 C3 118.57(13)
C7 C8 C9 119.42(12)
C3 C8 C9 122.01(12)
C10 C9 C8 111.43(11)
C10 C9 H9A 109.3
C8 C9 H9A 109.3
C10 C9 H9B 109.3
C8 C9 H9B 109.3
H9A C9 H9B 108.0
C9 C10 C11 119.40(11)
C9 C10 C1 109.25(11)
C11 C10 C1 103.12(11)
C9 C10 H10 108.2
C11 C10 H10 108.2
C1 C10 H10 108.2
C10 C11 C12 102.22(11)
C10 C11 H11A 111.3
C12 C11 H11A 111.3
C10 C11 H11B 111.3
C12 C11 H11B 111.3
H11A C11 H11B 109.2
N1 C12 C11 104.88(11)
N1 C12 H12A 110.8
C11 C12 H12A 110.8
N1 C12 H12B 110.8
C11 C12 H12B 110.8
H12A C12 H12B 108.8
S1 C13 H13A 109.5
S1 C13 H13B 109.5
H13A C13 H13B 109.5
S1 C13 H13C 109.5
H13A C13 H13C 109.5
H13B C13 H13C 109.5
C1 N1 C12 109.31(10)
C1 N1 S1 118.28(9)
C12 N1 S1 116.81(9)
O2 S1 O1 119.09(6)
O2 S1 N1 107.19(6)
O1 S1 N1 107.06(6)
O2 S1 C13 107.88(6)
O1 S1 C13 107.82(7)
N1 S1 C13 107.27(6)

loop_
_geom_bond_atom_site_label_1
_geom_bond_atom_site_label_2
_geom_bond_distance
C1 N1 1.4895(16)
C1 C2 1.5115(18)
C1 C10 1.5296(19)
C1 H1 1.0000
C2 C3 1.5211(18)
C2 H2A 0.9900
C2 H2B 0.9900
C3 C4 1.3963(19)
C3 C8 1.4037(19)
C4 C5 1.387(2)
C4 H4 0.9500
C5 C6 1.391(2)
C5 H5 0.9500
C6 C7 1.387(2)
C6 H6 0.9500
C7 C8 1.3996(18)
C7 H7 0.9500
C8 C9 1.5203(19)
C9 C10 1.5188(19)
C9 H9A 0.9900
C9 H9B 0.9900
C10 C11 1.5199(19)
C10 H10 1.0000
C11 C12 1.523(2)
C11 H11A 0.9900
C11 H11B 0.9900
C12 N1 1.4997(17)
C12 H12A 0.9900
C12 H12B 0.9900
C13 S1 1.7682(13)
C13 H13A 0.9800
C13 H13B 0.9800
C13 H13C 0.9800
N1 S1 1.6277(12)
O1 S1 1.4386(10)
O2 S1 1.4354(10)

loop_
_geom_torsion_atom_site_label_1
_geom_torsion_atom_site_label_2
_geom_torsion_atom_site_label_3
_geom_torsion_atom_site_label_4
_geom_torsion
N1 C1 C2 C3 169.01(11)
C10 C1 C2 C3 54.43(14)
C1 C2 C3 C4 159.08(12)
C1 C2 C3 C8 -19.93(17)
C8 C3 C4 C5 0.9(2)
C2 C3 C4 C5 -178.11(12)
C3 C4 C5 C6 0.6(2)
C4 C5 C6 C7 -1.8(2)
C5 C6 C7 C8 1.6(2)
C6 C7 C8 C3 0.0(2)
C6 C7 C8 C9 179.22(13)
C4 C3 C8 C7 -1.18(19)
C2 C3 C8 C7 177.82(12)
C4 C3 C8 C9 179.57(12)
C2 C3 C8 C9 -1.4(2)
C7 C8 C9 C10 168.47(12)
C3 C8 C9 C10 -12.28(18)
C8 C9 C10 C11 164.75(12)
C8 C9 C10 C1 46.54(15)
N1 C1 C10 C9 166.55(10)
C2 C1 C10 C9 -70.49(14)
N1 C1 C10 C11 38.58(12)
C2 C1 C10 C11 161.53(11)
C9 C10 C11 C12 -163.56(12)
C1 C10 C11 C12 -42.24(13)
C10 C11 C12 N1 29.35(13)
C2 C1 N1 C12 -138.81(12)
C10 C1 N1 C12 -20.37(13)
C2 C1 N1 S1 84.20(13)
C10 C1 N1 S1 -157.36(9)
C11 C12 N1 C1 -5.54(14)
C11 C12 N1 S1 132.15(10)
C1 N1 S1 O2 -46.14(11)
C12 N1 S1 O2 -179.98(9)
C1 N1 S1 O1 -174.99(9)
C12 N1 S1 O1 51.17(11)
C1 N1 S1 C13 69.50(11)
C12 N1 S1 C13 -64.34(11)
